data_7024055
loop_
_publ_author_name
'Hirotsu, Masakazu'
'Ohno, Naoki'
'Nakajima, Takashi'
'Kushibe, Chie'
'Ueno, Keiji'
'Kinoshita, Isamu'

_publ_section_title
;
 Synthesis and characterization of xanthene-bridged Schiff-base
 dimanganese(III) complexes: bimetallic catalysts for asymmetric oxidation
 of sulfides.
;
_journal_issue 1
_journal_name_full 'Dalton transactions (Cambridge, England : 2003)'
_journal_page_first 139
_journal_page_last 148
_journal_paper_doi 10.1039/b909491a
_journal_volume 39
_journal_year 2010
_chemical_formula_moiety 'C82 H84 F12 Mn2 N4 O12 P2 '
_chemical_formula_sum 'C82 H84 F12 Mn2 N4 O12 P2'
_chemical_formula_weight 1717.39
_space_group_IT_number 14
_symmetry_cell_setting monoclinic
_symmetry_Int_Tables_number 14
_symmetry_space_group_name_Hall '-P 2yn'
_symmetry_space_group_name_H-M 'P 1 21/n 1'
_audit_creation_date 2008-10-04
_audit_creation_method 'by CrystalStructure 3.8'
_cell_angle_alpha 90.0000
_cell_angle_beta 102.814(4)
_cell_angle_gamma 90.0000
_cell_formula_units_Z 2
_cell_length_a 12.7618(15)
_cell_length_b 20.677(2)
_cell_length_c 15.3620(17)
_cell_measurement_reflns_used 8874
_cell_measurement_temperature 173.1
_cell_measurement_theta_max 32.0
_cell_measurement_theta_min 1.6
_cell_volume 3952.7(7)
_computing_cell_refinement PROCESS
_computing_data_collection PROCESS
_computing_data_reduction CrystalStructure
_computing_publication_material 'CrystalStructure 3.8'
_computing_structure_refinement CRYSTALS
_computing_structure_solution SIR97
_diffrn_detector_area_resol_mean 10.00
_diffrn_measured_fraction_theta_full 0.986
_diffrn_measured_fraction_theta_max 0.821
_diffrn_measurement_device_type 'Rigaku RAXIS-UNKNOWN'
_diffrn_measurement_method \w
_diffrn_radiation_type 'Mo K\a'
_diffrn_radiation_wavelength 0.71070
_diffrn_reflns_av_R_equivalents 0.040
_diffrn_reflns_limit_h_max 16
_diffrn_reflns_limit_h_min -17
_diffrn_reflns_limit_k_max 25
_diffrn_reflns_limit_k_min -30
_diffrn_reflns_limit_l_max 21
_diffrn_reflns_limit_l_min -16
_diffrn_reflns_number 22785
_diffrn_reflns_theta_full 27.50
_diffrn_reflns_theta_max 32.30
_exptl_absorpt_coefficient_mu 0.452
_exptl_absorpt_correction_T_max 0.964
_exptl_absorpt_correction_T_min 0.578
_exptl_absorpt_correction_type multi-scan
_exptl_absorpt_process_details
;
Higashi, T. (1995). Program for Absorption Correction.
Rigaku Corporation, Tokyo, Japan.
;
_exptl_crystal_colour darkBrown
_exptl_crystal_density_diffrn 1.443
_exptl_crystal_density_method 'not measured'
_exptl_crystal_description prism
_exptl_crystal_F_000 1776.00
_exptl_crystal_size_max 0.30
_exptl_crystal_size_mid 0.09
_exptl_crystal_size_min 0.08
_refine_diff_density_max 0.91
_refine_diff_density_min -0.68
_refine_ls_extinction_method none
_refine_ls_goodness_of_fit_ref 1.012
_refine_ls_hydrogen_treatment refall
_refine_ls_number_parameters 588
_refine_ls_number_reflns 8961
_refine_ls_R_factor_gt 0.0549
_refine_ls_shift/su_max 0.0000
_refine_ls_structure_factor_coef Fsqd
_refine_ls_weighting_details 'w = 1/[0.0010Fo^2^ + 1.0000\s(Fo^2^)]/(4Fo^2^)'
_refine_ls_weighting_scheme calc
_refine_ls_wR_factor_ref 0.1480
_reflns_number_gt 5458
_reflns_number_total 8961
_reflns_threshold_expression F^2^>2.0\s(F^2^)
_cod_data_source_file b909491a.txt
_cod_data_source_block 4
_cod_original_formula_sum 'C82 H84 F12 Mn2 N4 O12 P2 '
_cod_database_code 7024055

loop_
_symmetry_equiv_pos_site_id
_symmetry_equiv_pos_as_xyz
1 +X,+Y,+Z
2 1/2-X,1/2+Y,1/2-Z
3 -X,-Y,-Z
4 1/2+X,1/2-Y,1/2+Z

loop_
_atom_site_label
_atom_site_type_symbol
_atom_site_fract_x
_atom_site_fract_y
_atom_site_fract_z
_atom_site_U_iso_or_equiv
_atom_site_adp_type
_atom_site_occupancy
_atom_site_symmetry_multiplicity
_atom_site_calc_flag
_atom_site_refinement_flags
Mn(1) Mn 0.69769(4) 0.03522(2) 0.01796(3) 0.02387(11) Uani 1.00 1 d .
P(1) P 0.66894(8) 0.33109(5) -0.22784(6) 0.0402(2) Uani 1.00 1 d .
F(1) F 0.5893(2) 0.34872(14) -0.32084(16) 0.0883(9) Uani 1.00 1 d .
F(2) F 0.7450(2) 0.31337(13) -0.13465(17) 0.0769(8) Uani 1.00 1 d .
F(3) F 0.7472(3) 0.29597(19) -0.2754(2) 0.1311(15) Uani 1.00 1 d .
F(4) F 0.7315(2) 0.39590(14) -0.2324(2) 0.1051(11) Uani 1.00 1 d .
F(5) F 0.5916(3) 0.36663(18) -0.1785(2) 0.1269(15) Uani 1.00 1 d .
F(6) F 0.6057(2) 0.26669(13) -0.22224(19) 0.0964(10) Uani 1.00 1 d .
O(1) O 0.29741(17) 0.31861(10) 0.03027(15) 0.0335(6) Uani 1.00 1 d .
O(2) O 0.58427(17) 0.07532(9) 0.05939(13) 0.0281(5) Uani 1.00 1 d .
O(3) O 0.68446(18) -0.04046(9) 0.08092(14) 0.0317(6) Uani 1.00 1 d .
O(4) O 0.82213(19) 0.07912(12) 0.13002(14) 0.0353(6) Uani 1.00 1 d .
O(5) O 0.57472(18) 0.00020(11) -0.10149(13) 0.0345(6) Uani 1.00 1 d .
O(6) O 0.8916(2) 0.20253(14) 0.1133(2) 0.0741(10) Uani 1.00 1 d .
N(1) N 0.7270(2) 0.11363(11) -0.04841(16) 0.0248(6) Uani 1.00 1 d .
N(2) N 0.8118(2) -0.00234(11) -0.03673(15) 0.0244(6) Uani 1.00 1 d .
C(1) C 0.3766(2) 0.36507(14) 0.05485(19) 0.0272(8) Uani 1.00 1 d .
C(2) C 0.4823(2) 0.34172(14) 0.07079(19) 0.0272(8) Uani 1.00 1 d .
C(3) C 0.5650(2) 0.38654(15) 0.0939(2) 0.0313(8) Uani 1.00 1 d .
C(4) C 0.5420(2) 0.45209(15) 0.1006(2) 0.0326(8) Uani 1.00 1 d .
C(5) C 0.4366(2) 0.47353(14) 0.0857(2) 0.0308(8) Uani 1.00 1 d .
C(6) C 0.3509(2) 0.43036(14) 0.06158(19) 0.0266(7) Uani 1.00 1 d .
C(7) C 0.1979(2) 0.33871(14) -0.01751(19) 0.0256(7) Uani 1.00 1 d .
C(8) C 0.1355(2) 0.29051(14) -0.0679(2) 0.0292(8) Uani 1.00 1 d .
C(9) C 0.0339(2) 0.30741(16) -0.1147(2) 0.0405(9) Uani 1.00 1 d .
C(10) C -0.0040(2) 0.37025(16) -0.1120(2) 0.0447(10) Uani 1.00 1 d .
C(11) C 0.0605(2) 0.41665(15) -0.0618(2) 0.0355(9) Uani 1.00 1 d .
C(12) C 0.1634(2) 0.40230(14) -0.0129(2) 0.0277(8) Uani 1.00 1 d .
C(13) C 0.2332(2) 0.45132(14) 0.0484(2) 0.0288(8) Uani 1.00 1 d .
C(14) C 0.2019(3) 0.4499(2) 0.1395(2) 0.0427(11) Uani 1.00 1 d .
C(15) C 0.2169(3) 0.51988(17) 0.0091(3) 0.0417(11) Uani 1.00 1 d .
C(16) C 0.5601(2) 0.13824(14) 0.05827(19) 0.0265(7) Uani 1.00 1 d .
C(17) C 0.4838(2) 0.15978(15) 0.1052(2) 0.0309(8) Uani 1.00 1 d .
C(18) C 0.4572(2) 0.22385(14) 0.1077(2) 0.0310(8) Uani 1.00 1 d .
C(19) C 0.5058(2) 0.27125(14) 0.06345(19) 0.0267(7) Uani 1.00 1 d .
C(20) C 0.5790(2) 0.25103(14) 0.0156(2) 0.0271(8) Uani 1.00 1 d .
C(21) C 0.6079(2) 0.18526(14) 0.01130(19) 0.0246(7) Uani 1.00 1 d .
C(22) C 0.6859(2) 0.17058(14) -0.0402(2) 0.0281(8) Uani 1.00 1 d .
C(23) C 0.7291(2) -0.09815(14) 0.07562(19) 0.0278(8) Uani 1.00 1 d .
C(24) C 0.6995(3) -0.14974(16) 0.1246(2) 0.0486(11) Uani 1.00 1 d .
C(25) C 0.7439(3) -0.21050(17) 0.1216(2) 0.0499(11) Uani 1.00 1 d .
C(26) C 0.8191(2) -0.22413(14) 0.0706(2) 0.0286(8) Uani 1.00 1 d .
C(27) C 0.8478(2) -0.17429(14) 0.0219(2) 0.0308(8) Uani 1.00 1 d .
C(28) C 0.8046(2) -0.11084(14) 0.02301(19) 0.0259(7) Uani 1.00 1 d .
C(29) C 0.8417(2) -0.06279(14) -0.0293(2) 0.0301(8) Uani 1.00 1 d .
C(30) C 0.8079(2) 0.10397(14) -0.09830(19) 0.0247(7) Uani 1.00 1 d .
C(31) C 0.8410(2) 0.15123(15) -0.1523(2) 0.0317(8) Uani 1.00 1 d .
C(32) C 0.9218(2) 0.13644(15) -0.1958(2) 0.0328(8) Uani 1.00 1 d .
C(33) C 0.9697(2) 0.07553(15) -0.1873(2) 0.0323(8) Uani 1.00 1 d .
C(34) C 0.9367(2) 0.02822(15) -0.1354(2) 0.0305(8) Uani 1.00 1 d .
C(35) C 0.8543(2) 0.04244(13) -0.09101(18) 0.0242(7) Uani 1.00 1 d .
C(36) C 0.8386(3) 0.06258(17) 0.2222(2) 0.0403(10) Uani 1.00 1 d .
C(37) C 0.7877(4) 0.1101(2) 0.2738(2) 0.0815(18) Uani 1.00 1 d .
C(38) C 0.5361(7) 0.0444(4) -0.1793(5) 0.042(2) Uani 0.50 1 d P
C(39) C 0.4509(6) 0.0132(4) -0.2470(4) 0.058(2) Uani 0.65 1 d P
C(40) C 0.8626(4) 0.2643(2) 0.1460(4) 0.106(2) Uani 1.00 1 d .
C(41) C 0.9038(7) 0.3166(2) 0.1023(4) 0.155(3) Uani 1.00 1 d .
C(42) C 0.5674(6) 0.0040(4) -0.1943(4) 0.039(2) Uani 0.50 1 d P
C(43) C 0.4848(12) 0.0519(7) -0.2346(10) 0.057(4) Uani 0.35 1 d P
H(1) H 0.6376 0.3725 0.1052 0.039 Uiso 1.00 1 c R
H(2) H 0.5992 0.4823 0.1156 0.040 Uiso 1.00 1 c R
H(3) H 0.4225 0.5182 0.0920 0.038 Uiso 1.00 1 c R
H(4) H -0.0107 0.2757 -0.1493 0.047 Uiso 1.00 1 c R
H(5) H -0.0740 0.3813 -0.1446 0.051 Uiso 1.00 1 c R
H(6) H 0.0339 0.4595 -0.0606 0.043 Uiso 1.00 1 c R
H(7) H 0.4498 0.1291 0.1359 0.039 Uiso 1.00 1 c R
H(8) H 0.4050 0.2366 0.1399 0.039 Uiso 1.00 1 c R
H(9) H 0.6112 0.2823 -0.0156 0.033 Uiso 1.00 1 c R
H(10) H 0.7098 0.2054 -0.0712 0.035 Uiso 1.00 1 c R
H(11) H 0.6483 -0.1428 0.1601 0.064 Uiso 1.00 1 c R
H(12) H 0.7223 -0.2443 0.1557 0.065 Uiso 1.00 1 c R
H(13) H 0.8982 -0.1824 -0.0140 0.038 Uiso 1.00 1 c R
H(14) H 0.8931 -0.0760 -0.0619 0.038 Uiso 1.00 1 c R
H(15) H 0.8082 0.1927 -0.1588 0.040 Uiso 1.00 1 c R
H(16) H 0.9450 0.1682 -0.2320 0.042 Uiso 1.00 1 c R
H(17) H 1.0256 0.0664 -0.2173 0.041 Uiso 1.00 1 c R
H(18) H 0.9694 -0.0133 -0.1299 0.038 Uiso 1.00 1 c R
H(19) H 0.8086 0.0211 0.2271 0.048 Uiso 1.00 1 c R
H(20) H 0.9137 0.0614 0.2472 0.048 Uiso 1.00 1 c R
H(21) H 0.8376 0.1434 0.2963 0.103 Uiso 1.00 1 c R
H(22) H 0.7672 0.0886 0.3221 0.103 Uiso 1.00 1 c R
H(23) H 0.7259 0.1284 0.2357 0.103 Uiso 1.00 1 c R
H(24) H 0.7865 0.2675 0.1348 0.119 Uiso 1.00 1 c R
H(25) H 0.8917 0.2669 0.2085 0.119 Uiso 1.00 1 c R
H(26) H 0.9736 0.3278 0.1352 0.183 Uiso 1.00 1 c R
H(27) H 0.8576 0.3530 0.0991 0.183 Uiso 1.00 1 c R
H(28) H 0.9076 0.3038 0.0437 0.183 Uiso 1.00 1 c R
H(29) H 0.207(2) 0.4074(17) 0.163(2) 0.035(9) Uiso 1.00 1 c .
H(30) H 0.131(3) 0.4675(16) 0.127(2) 0.044(10) Uiso 1.00 1 c .
H(31) H 0.242(3) 0.4861(19) 0.175(2) 0.057(12) Uiso 1.00 1 c .
H(32) H 0.231(3) 0.5196(19) -0.044(2) 0.064(14) Uiso 1.00 1 c .
H(33) H 0.259(3) 0.5482(19) 0.050(2) 0.060(12) Uiso 1.00 1 c .
H(34) H 0.147(3) 0.5323(16) 0.011(2) 0.046(10) Uiso 1.00 1 c .
H(35) H 0.837(4) 0.122(2) 0.119(3) 0.098(17) Uiso 1.00 1 c .

loop_
_atom_site_aniso_label
_atom_site_aniso_U_11
_atom_site_aniso_U_22
_atom_site_aniso_U_33
_atom_site_aniso_U_12
_atom_site_aniso_U_13
_atom_site_aniso_U_23
Mn(1) 0.0242(2) 0.0168(2) 0.0337(2) 0.00297(19) 0.01301(19) 0.00126(18)
P(1) 0.0404(5) 0.0343(5) 0.0452(5) 0.0009(4) 0.0077(4) 0.0056(3)
F(1) 0.085(2) 0.106(2) 0.0607(15) -0.0303(17) -0.0123(14) 0.0353(14)
F(2) 0.0623(17) 0.0778(18) 0.0752(16) -0.0156(14) -0.0177(13) 0.0308(13)
F(3) 0.158(3) 0.135(3) 0.129(2) 0.057(2) 0.094(2) 0.006(2)
F(4) 0.096(2) 0.0643(18) 0.132(2) -0.0312(17) -0.0238(19) 0.0478(17)
F(5) 0.129(3) 0.144(3) 0.121(2) 0.085(2) 0.056(2) 0.009(2)
F(6) 0.103(2) 0.0762(19) 0.0913(19) -0.0524(17) -0.0193(17) 0.0299(15)
O(1) 0.0239(12) 0.0189(11) 0.0553(14) 0.0050(9) 0.0037(10) 0.0009(9)
O(2) 0.0293(12) 0.0172(10) 0.0425(12) 0.0039(8) 0.0180(9) 0.0016(8)
O(3) 0.0374(13) 0.0187(10) 0.0444(12) 0.0073(9) 0.0205(10) 0.0027(9)
O(4) 0.0399(14) 0.0317(13) 0.0333(12) -0.0022(11) 0.0060(10) 0.0008(9)
O(5) 0.0321(13) 0.0396(13) 0.0325(11) -0.0040(10) 0.0086(9) -0.0019(9)
O(6) 0.071(2) 0.0395(17) 0.103(2) -0.0104(16) 0.0017(18) -0.0019(15)
N(1) 0.0222(13) 0.0216(12) 0.0332(13) 0.0026(10) 0.0113(10) 0.0005(9)
N(2) 0.0245(13) 0.0176(12) 0.0330(13) 0.0009(10) 0.0101(10) -0.0012(9)
C(1) 0.0260(17) 0.0205(15) 0.0360(16) 0.0029(12) 0.0091(13) -0.0007(12)
C(2) 0.0276(17) 0.0229(15) 0.0323(15) 0.0046(13) 0.0095(13) -0.0017(12)
C(3) 0.0275(17) 0.0289(17) 0.0397(17) 0.0047(13) 0.0124(14) -0.0013(13)
C(4) 0.0328(18) 0.0251(16) 0.0416(17) -0.0019(13) 0.0121(14) -0.0031(13)
C(5) 0.0363(18) 0.0185(15) 0.0398(16) 0.0047(13) 0.0135(14) -0.0039(12)
C(6) 0.0297(17) 0.0197(15) 0.0312(15) 0.0062(12) 0.0085(13) -0.0008(11)
C(7) 0.0234(16) 0.0214(15) 0.0343(15) 0.0046(12) 0.0113(12) 0.0055(11)
C(8) 0.0284(17) 0.0189(15) 0.0416(17) 0.0031(13) 0.0103(14) 0.0045(12)
C(9) 0.0287(19) 0.0244(17) 0.064(2) 0.0011(14) 0.0011(16) -0.0007(15)
C(10) 0.0269(19) 0.0297(18) 0.071(2) 0.0065(15) -0.0029(17) 0.0003(16)
C(11) 0.0306(19) 0.0210(16) 0.055(2) 0.0080(13) 0.0084(15) 0.0031(14)
C(12) 0.0279(17) 0.0222(15) 0.0353(16) 0.0042(13) 0.0121(13) 0.0033(12)
C(13) 0.0282(17) 0.0214(15) 0.0385(16) 0.0063(12) 0.0111(13) -0.0031(12)
C(14) 0.036(2) 0.050(2) 0.046(2) 0.0132(19) 0.0163(17) -0.0040(18)
C(15) 0.032(2) 0.0235(18) 0.068(2) 0.0079(15) 0.009(2) -0.0043(17)
C(16) 0.0234(16) 0.0198(14) 0.0379(16) 0.0036(12) 0.0105(13) 0.0014(12)
C(17) 0.0285(17) 0.0259(16) 0.0429(17) 0.0041(13) 0.0174(14) 0.0010(13)
C(18) 0.0297(18) 0.0263(16) 0.0408(17) 0.0077(13) 0.0158(14) 0.0008(13)
C(19) 0.0243(16) 0.0220(15) 0.0341(15) 0.0060(12) 0.0073(13) -0.0008(11)
C(20) 0.0270(16) 0.0201(15) 0.0365(16) 0.0044(12) 0.0121(13) 0.0025(11)
C(21) 0.0240(16) 0.0208(14) 0.0315(15) 0.0061(12) 0.0116(12) 0.0011(11)
C(22) 0.0268(17) 0.0216(15) 0.0382(16) 0.0038(12) 0.0125(13) 0.0029(12)
C(23) 0.0293(17) 0.0210(15) 0.0347(16) 0.0050(13) 0.0107(13) 0.0007(12)
C(24) 0.063(2) 0.0233(17) 0.074(2) 0.0118(17) 0.046(2) 0.0115(16)
C(25) 0.063(2) 0.0259(18) 0.074(2) 0.0106(18) 0.043(2) 0.0145(17)
C(26) 0.0264(17) 0.0193(15) 0.0391(17) 0.0023(12) 0.0055(13) -0.0004(12)
C(27) 0.0307(18) 0.0239(15) 0.0406(17) 0.0052(13) 0.0138(14) 0.0026(13)
C(28) 0.0244(16) 0.0201(15) 0.0338(15) 0.0015(12) 0.0076(13) -0.0008(11)
C(29) 0.0309(17) 0.0219(15) 0.0424(17) 0.0032(13) 0.0187(14) -0.0012(13)
C(30) 0.0243(16) 0.0204(14) 0.0317(15) 0.0035(12) 0.0108(12) -0.0010(11)
C(31) 0.0345(18) 0.0223(15) 0.0428(17) 0.0023(13) 0.0181(15) 0.0015(12)
C(32) 0.0381(19) 0.0269(16) 0.0395(17) -0.0039(14) 0.0217(15) 0.0012(13)
C(33) 0.0324(18) 0.0295(17) 0.0400(17) 0.0001(14) 0.0187(14) -0.0047(13)
C(34) 0.0299(17) 0.0251(16) 0.0407(16) 0.0045(13) 0.0173(14) -0.0011(12)
C(35) 0.0243(15) 0.0192(14) 0.0308(15) -0.0005(12) 0.0097(12) -0.0006(11)
C(36) 0.047(2) 0.0391(19) 0.0348(17) 0.0016(17) 0.0091(16) 0.0027(14)
C(37) 0.126(4) 0.075(3) 0.055(2) 0.035(3) 0.045(2) -0.002(2)
C(38) 0.039(4) 0.054(5) 0.030(3) -0.012(4) -0.001(3) 0.009(3)
C(39) 0.058(4) 0.072(5) 0.037(3) -0.017(4) -0.004(3) 0.002(3)
C(40) 0.073(4) 0.088(4) 0.136(5) 0.003(3) -0.025(3) -0.011(3)
C(41) 0.259(10) 0.063(4) 0.136(6) -0.014(5) 0.028(6) 0.031(4)
C(42) 0.039(4) 0.056(5) 0.024(3) 0.013(3) 0.010(3) 0.001(3)
C(43) 0.053(9) 0.065(9) 0.058(9) 0.029(7) 0.024(7) 0.023(7)

loop_
_atom_type_symbol
_atom_type_description
_atom_type_scat_dispersion_real
_atom_type_scat_dispersion_imag
_atom_type_scat_source
C C 0.003 0.002
;
International Tables for Crystallography
(1992, Vol. C, Tables 4.2.6.8 and 6.1.1.4)
;
H H 0.000 0.000
;
International Tables for Crystallography
(1992, Vol. C, Table 6.1.1.4)
;
F F 0.017 0.010
;
International Tables for Crystallography
(1992, Vol. C, Tables 4.2.6.8 and 6.1.1.4)
;
Mn Mn 0.337 0.728
;
International Tables for Crystallography
(1992, Vol. C, Tables 4.2.6.8 and 6.1.1.4)
;
N N 0.006 0.003
;
International Tables for Crystallography
(1992, Vol. C, Tables 4.2.6.8 and 6.1.1.4)
;
O O 0.011 0.006
;
International Tables for Crystallography
(1992, Vol. C, Tables 4.2.6.8 and 6.1.1.4)
;
P P 0.102 0.094
;
International Tables for Crystallography
(1992, Vol. C, Tables 4.2.6.8 and 6.1.1.4)
;

loop_
_geom_angle_atom_site_label_1
_geom_angle_atom_site_label_2
_geom_angle_atom_site_label_3
_geom_angle
_geom_angle_publ_flag
_geom_angle_site_symmetry_1
_geom_angle_site_symmetry_3
O(2) Mn(1) O(3) 91.67(9) yes . .
O(2) Mn(1) O(4) 91.63(8) yes . .
O(2) Mn(1) O(5) 88.18(8) yes . .
O(2) Mn(1) N(1) 93.43(9) yes . .
O(2) Mn(1) N(2) 174.43(8) yes . .
O(3) Mn(1) O(4) 94.08(8) yes . .
O(3) Mn(1) O(5) 91.48(8) yes . .
O(3) Mn(1) N(1) 174.32(10) yes . .
O(3) Mn(1) N(2) 92.88(10) yes . .
O(4) Mn(1) O(5) 174.44(8) yes . .
O(4) Mn(1) N(1) 83.28(8) yes . .
O(4) Mn(1) N(2) 91.25(9) yes . .
O(5) Mn(1) N(1) 91.18(8) yes . .
O(5) Mn(1) N(2) 88.49(8) yes . .
N(1) Mn(1) N(2) 82.18(10) yes . .
F(1) P(1) F(2) 178.45(17) yes . .
F(1) P(1) F(3) 91.93(17) yes . .
F(1) P(1) F(4) 89.67(15) yes . .
F(1) P(1) F(5) 88.94(17) yes . .
F(1) P(1) F(6) 90.55(15) yes . .
F(2) P(1) F(3) 89.33(17) yes . .
F(2) P(1) F(4) 91.26(15) yes . .
F(2) P(1) F(5) 89.81(16) yes . .
F(2) P(1) F(6) 88.50(14) yes . .
F(3) P(1) F(4) 89.5(2) yes . .
F(3) P(1) F(5) 179.06(19) yes . .
F(3) P(1) F(6) 91.24(19) yes . .
F(4) P(1) F(5) 90.11(19) yes . .
F(4) P(1) F(6) 179.18(18) yes . .
F(5) P(1) F(6) 89.11(19) yes . .
C(1) O(1) C(7) 117.7(2) yes . .
Mn(1) O(2) C(16) 127.8(2) yes . .
Mn(1) O(3) C(23) 129.1(2) yes . .
Mn(1) O(4) C(36) 125.8(2) yes . .
Mn(1) O(5) C(38) 120.0(3) yes . .
Mn(1) O(5) C(42) 133.1(3) yes . .
C(38) O(5) C(42) 39.0(4) yes . .
Mn(1) N(1) C(22) 124.0(2) yes . .
Mn(1) N(1) C(30) 113.58(17) yes . .
C(22) N(1) C(30) 122.0(2) yes . .
Mn(1) N(2) C(29) 124.2(2) yes . .
Mn(1) N(2) C(35) 113.58(17) yes . .
C(29) N(2) C(35) 122.0(2) yes . .
O(1) C(1) C(2) 115.1(2) yes . .
O(1) C(1) C(6) 121.3(2) yes . .
C(2) C(1) C(6) 123.5(2) yes . .
C(1) C(2) C(3) 117.5(2) yes . .
C(1) C(2) C(19) 121.5(2) yes . .
C(3) C(2) C(19) 121.0(2) yes . .
C(2) C(3) C(4) 120.4(3) yes . .
C(3) C(4) C(5) 120.7(2) yes . .
C(4) C(5) C(6) 120.9(2) yes . .
C(1) C(6) C(5) 116.9(2) yes . .
C(1) C(6) C(13) 120.2(2) yes . .
C(5) C(6) C(13) 122.8(2) yes . .
O(1) C(7) C(8) 115.0(2) yes . .
O(1) C(7) C(12) 121.3(2) yes . .
C(8) C(7) C(12) 123.7(2) yes . .
C(7) C(8) C(9) 117.5(2) yes . .
C(7) C(8) C(26) 119.6(2) yes . 3_655
C(9) C(8) C(26) 122.9(2) yes . 3_655
C(8) C(9) C(10) 120.9(2) yes . .
C(9) C(10) C(11) 119.8(3) yes . .
C(10) C(11) C(12) 121.8(2) yes . .
C(7) C(12) C(11) 116.4(2) yes . .
C(7) C(12) C(13) 120.7(2) yes . .
C(11) C(12) C(13) 122.8(2) yes . .
C(6) C(13) C(12) 108.3(2) yes . .
C(6) C(13) C(14) 108.6(2) yes . .
C(6) C(13) C(15) 110.9(2) yes . .
C(12) C(13) C(14) 108.3(2) yes . .
C(12) C(13) C(15) 111.1(2) yes . .
C(14) C(13) C(15) 109.6(3) yes . .
O(2) C(16) C(17) 119.1(2) yes . .
O(2) C(16) C(21) 123.2(2) yes . .
C(17) C(16) C(21) 117.8(2) yes . .
C(16) C(17) C(18) 121.7(3) yes . .
C(17) C(18) C(19) 121.2(3) yes . .
C(2) C(19) C(18) 121.5(2) yes . .
C(2) C(19) C(20) 120.5(2) yes . .
C(18) C(19) C(20) 118.0(2) yes . .
C(19) C(20) C(21) 122.1(2) yes . .
C(16) C(21) C(20) 119.1(2) yes . .
C(16) C(21) C(22) 124.2(2) yes . .
C(20) C(21) C(22) 116.7(2) yes . .
N(1) C(22) C(21) 125.9(2) yes . .
O(3) C(23) C(24) 118.6(3) yes . .
O(3) C(23) C(28) 123.8(2) yes . .
C(24) C(23) C(28) 117.6(2) yes . .
C(23) C(24) C(25) 120.8(3) yes . .
C(24) C(25) C(26) 122.6(3) yes . .
C(8) C(26) C(25) 121.4(2) yes 3_655 .
C(8) C(26) C(27) 121.5(3) yes 3_655 .
C(25) C(26) C(27) 117.1(2) yes . .
C(26) C(27) C(28) 122.3(3) yes . .
C(23) C(28) C(27) 119.5(2) yes . .
C(23) C(28) C(29) 123.2(2) yes . .
C(27) C(28) C(29) 117.3(2) yes . .
N(2) C(29) C(28) 126.3(3) yes . .
N(1) C(30) C(31) 124.5(2) yes . .
N(1) C(30) C(35) 115.3(2) yes . .
C(31) C(30) C(35) 120.2(3) yes . .
C(30) C(31) C(32) 119.0(2) yes . .
C(31) C(32) C(33) 120.9(3) yes . .
C(32) C(33) C(34) 120.6(3) yes . .
C(33) C(34) C(35) 119.2(2) yes . .
N(2) C(35) C(30) 115.3(2) yes . .
N(2) C(35) C(34) 124.6(2) yes . .
C(30) C(35) C(34) 120.0(2) yes . .
O(4) C(36) C(37) 112.5(2) yes . .
O(5) C(38) C(39) 110.9(6) yes . .
O(5) C(38) C(42) 65.6(6) yes . .
O(5) C(38) C(43) 147.2(12) yes . .
C(39) C(38) C(42) 74.7(7) yes . .
C(39) C(38) C(43) 36.7(10) yes . .
C(42) C(38) C(43) 99.4(12) yes . .
C(38) C(39) C(42) 37.7(5) yes . .
C(38) C(39) C(43) 39.3(10) yes . .
C(42) C(39) C(43) 68.9(10) yes . .
O(6) C(40) C(41) 110.7(5) yes . .
O(5) C(42) C(38) 75.4(6) yes . .
O(5) C(42) C(39) 112.2(5) yes . .
O(5) C(42) C(43) 110.0(8) yes . .
C(38) C(42) C(39) 67.7(6) yes . .
C(38) C(42) C(43) 40.0(7) yes . .
C(39) C(42) C(43) 35.0(6) yes . .
C(38) C(43) C(39) 104.0(16) yes . .
C(38) C(43) C(42) 40.6(8) yes . .
C(39) C(43) C(42) 76.1(11) yes . .
Mn(1) O(4) H(35) 112(2) no . .
C(36) O(4) H(35) 115(3) no . .
C(2) C(3) H(1) 119.8 no . .
C(4) C(3) H(1) 119.8 no . .
C(3) C(4) H(2) 119.6 no . .
C(5) C(4) H(2) 119.7 no . .
C(4) C(5) H(3) 119.5 no . .
C(6) C(5) H(3) 119.5 no . .
C(8) C(9) H(4) 119.6 no . .
C(10) C(9) H(4) 119.6 no . .
C(9) C(10) H(5) 120.1 no . .
C(11) C(10) H(5) 120.1 no . .
C(10) C(11) H(6) 119.1 no . .
C(12) C(11) H(6) 119.1 no . .
C(13) C(14) H(29) 111(2) no . .
C(13) C(14) H(30) 104(2) no . .
C(13) C(14) H(31) 107(2) no . .
H(29) C(14) H(30) 114(3) no . .
H(29) C(14) H(31) 120(2) no . .
H(30) C(14) H(31) 100(3) no . .
C(13) C(15) H(32) 109(2) no . .
C(13) C(15) H(33) 108(2) no . .
C(13) C(15) H(34) 107(2) no . .
H(32) C(15) H(33) 115(3) no . .
H(32) C(15) H(34) 115(3) no . .
H(33) C(15) H(34) 103(3) no . .
C(16) C(17) H(7) 119.2 no . .
C(18) C(17) H(7) 119.2 no . .
C(17) C(18) H(8) 119.4 no . .
C(19) C(18) H(8) 119.4 no . .
C(19) C(20) H(9) 118.9 no . .
C(21) C(20) H(9) 118.9 no . .
N(1) C(22) H(10) 117.1 no . .
C(21) C(22) H(10) 117.1 no . .
C(23) C(24) H(11) 119.6 no . .
C(25) C(24) H(11) 119.6 no . .
C(24) C(25) H(12) 118.7 no . .
C(26) C(25) H(12) 118.7 no . .
C(26) C(27) H(13) 118.8 no . .
C(28) C(27) H(13) 118.8 no . .
N(2) C(29) H(14) 116.9 no . .
C(28) C(29) H(14) 116.9 no . .
C(30) C(31) H(15) 120.5 no . .
C(32) C(31) H(15) 120.5 no . .
C(31) C(32) H(16) 119.5 no . .
C(33) C(32) H(16) 119.5 no . .
C(32) C(33) H(17) 119.7 no . .
C(34) C(33) H(17) 119.7 no . .
C(33) C(34) H(18) 120.4 no . .
C(35) C(34) H(18) 120.4 no . .
O(4) C(36) H(19) 108.7 no . .
O(4) C(36) H(20) 108.7 no . .
C(37) C(36) H(19) 108.7 no . .
C(37) C(36) H(20) 108.7 no . .
H(19) C(36) H(20) 109.5 no . .
C(36) C(37) H(21) 109.5 no . .
C(36) C(37) H(22) 109.5 no . .
C(36) C(37) H(23) 109.5 no . .
H(21) C(37) H(22) 109.5 no . .
H(21) C(37) H(23) 109.5 no . .
H(22) C(37) H(23) 109.5 no . .
O(6) C(40) H(24) 109.2 no . .
O(6) C(40) H(25) 109.2 no . .
C(41) C(40) H(24) 109.2 no . .
C(41) C(40) H(25) 109.2 no . .
H(24) C(40) H(25) 109.5 no . .
C(40) C(41) H(26) 109.5 no . .
C(40) C(41) H(27) 109.5 no . .
C(40) C(41) H(28) 109.5 no . .
H(26) C(41) H(27) 109.5 no . .
H(26) C(41) H(28) 109.5 no . .
H(27) C(41) H(28) 109.5 no . .

loop_
_geom_bond_atom_site_label_1
_geom_bond_atom_site_label_2
_geom_bond_distance
_geom_bond_publ_flag
_geom_bond_site_symmetry_2
Mn(1) O(2) 1.896(2) yes .
Mn(1) O(3) 1.867(2) yes .
Mn(1) O(4) 2.258(2) yes .
Mn(1) O(5) 2.2532(19) yes .
Mn(1) N(1) 1.994(2) yes .
Mn(1) N(2) 1.993(2) yes .
P(1) F(1) 1.601(2) yes .
P(1) F(2) 1.584(2) yes .
P(1) F(3) 1.544(4) yes .
P(1) F(4) 1.569(3) yes .
P(1) F(5) 1.556(4) yes .
P(1) F(6) 1.570(3) yes .
O(1) C(1) 1.385(3) yes .
O(1) C(7) 1.383(3) yes .
O(2) C(16) 1.336(3) yes .
O(3) C(23) 1.332(3) yes .
O(4) C(36) 1.427(3) yes .
O(5) C(38) 1.498(8) yes .
O(5) C(42) 1.410(6) yes .
O(6) C(40) 1.450(7) yes .
N(1) C(22) 1.307(3) yes .
N(1) C(30) 1.430(4) yes .
N(2) C(29) 1.304(3) yes .
N(2) C(35) 1.431(3) yes .
C(1) C(2) 1.402(4) yes .
C(1) C(6) 1.399(4) yes .
C(2) C(3) 1.390(4) yes .
C(2) C(19) 1.497(4) yes .
C(3) C(4) 1.395(4) yes .
C(4) C(5) 1.386(4) yes .
C(5) C(6) 1.397(4) yes .
C(6) C(13) 1.532(4) yes .
C(7) C(8) 1.397(3) yes .
C(7) C(12) 1.393(4) yes .
C(8) C(9) 1.382(4) yes .
C(8) C(26) 1.494(4) yes 3_655
C(9) C(10) 1.390(4) yes .
C(10) C(11) 1.383(4) yes .
C(11) C(12) 1.393(4) yes .
C(12) C(13) 1.529(4) yes .
C(13) C(14) 1.538(5) yes .
C(13) C(15) 1.537(4) yes .
C(16) C(17) 1.406(4) yes .
C(16) C(21) 1.426(4) yes .
C(17) C(18) 1.370(4) yes .
C(18) C(19) 1.413(4) yes .
C(19) C(20) 1.376(4) yes .
C(20) C(21) 1.414(4) yes .
C(21) C(22) 1.435(4) yes .
C(23) C(24) 1.404(4) yes .
C(23) C(28) 1.413(4) yes .
C(24) C(25) 1.383(5) yes .
C(25) C(26) 1.395(5) yes .
C(26) C(27) 1.371(4) yes .
C(27) C(28) 1.424(4) yes .
C(28) C(29) 1.423(4) yes .
C(30) C(31) 1.406(4) yes .
C(30) C(35) 1.397(4) yes .
C(31) C(32) 1.381(5) yes .
C(32) C(33) 1.394(4) yes .
C(33) C(34) 1.385(4) yes .
C(34) C(35) 1.406(4) yes .
C(36) C(37) 1.498(6) yes .
C(38) C(39) 1.476(10) yes .
C(38) C(42) 0.975(12) yes .
C(38) C(43) 0.963(16) yes .
C(39) C(42) 1.539(9) yes .
C(39) C(43) 0.910(17) yes .
C(40) C(41) 1.434(10) yes .
C(42) C(43) 1.479(16) yes .
C(3) H(1) 0.950 no .
C(4) H(2) 0.950 no .
C(5) H(3) 0.950 no .
C(9) H(4) 0.950 no .
C(10) H(5) 0.950 no .
C(11) H(6) 0.950 no .
C(17) H(7) 0.950 no .
C(18) H(8) 0.950 no .
C(20) H(9) 0.950 no .
C(22) H(10) 0.950 no .
C(24) H(11) 0.950 no .
C(25) H(12) 0.950 no .
C(27) H(13) 0.950 no .
C(29) H(14) 0.950 no .
C(31) H(15) 0.950 no .
C(32) H(16) 0.950 no .
C(33) H(17) 0.950 no .
C(34) H(18) 0.950 no .
C(36) H(19) 0.950 no .
C(36) H(20) 0.950 no .
C(37) H(21) 0.950 no .
C(37) H(22) 0.950 no .
C(37) H(23) 0.950 no .
C(40) H(24) 0.950 no .
C(40) H(25) 0.950 no .
C(41) H(26) 0.950 no .
C(41) H(27) 0.950 no .
C(41) H(28) 0.950 no .

loop_
_geom_torsion_atom_site_label_1
_geom_torsion_atom_site_label_2
_geom_torsion_atom_site_label_3
_geom_torsion_atom_site_label_4
_geom_torsion
_geom_torsion_site_symmetry_1
_geom_torsion_site_symmetry_3
_geom_torsion_site_symmetry_4
O(2) Mn(1) O(3) C(23) 169.0(2) . . .
O(3) Mn(1) O(2) C(16) 163.5(2) . . .
O(2) Mn(1) O(4) C(36) 69.1(2) . . .
O(4) Mn(1) O(2) C(16) 69.4(2) . . .
O(2) Mn(1) O(5) C(38) 81.8(4) . . .
O(2) Mn(1) O(5) C(42) 128.3(5) . . .
O(5) Mn(1) O(2) C(16) -105.0(2) . . .
O(2) Mn(1) N(1) C(22) 11.1(2) . . .
O(2) Mn(1) N(1) C(30) -176.11(17) . . .
N(1) Mn(1) O(2) C(16) -13.9(2) . . .
O(2) Mn(1) N(2) C(29) -137.4(8) . . .
O(2) Mn(1) N(2) C(35) 38.5(10) . . .
N(2) Mn(1) O(2) C(16) -51.7(10) . . .
O(3) Mn(1) O(4) C(36) -22.7(2) . . .
O(4) Mn(1) O(3) C(23) -99.2(2) . . .
O(3) Mn(1) O(5) C(38) 173.4(4) . . .
O(3) Mn(1) O(5) C(42) -140.0(5) . . .
O(5) Mn(1) O(3) C(23) 80.8(2) . . .
O(3) Mn(1) N(1) C(22) -142.7(8) . . .
O(3) Mn(1) N(1) C(30) 30.1(10) . . .
N(1) Mn(1) O(3) C(23) -37.1(10) . . .
O(3) Mn(1) N(2) C(29) 7.3(2) . . .
O(3) Mn(1) N(2) C(35) -176.76(17) . . .
N(2) Mn(1) O(3) C(23) -7.8(2) . . .
O(4) Mn(1) O(5) C(38) -6.3(11) . . .
O(4) Mn(1) O(5) C(42) 40.2(11) . . .
O(5) Mn(1) O(4) C(36) 157.1(8) . . .
O(4) Mn(1) N(1) C(22) -80.2(2) . . .
O(4) Mn(1) N(1) C(30) 92.65(18) . . .
N(1) Mn(1) O(4) C(36) 162.3(2) . . .
O(4) Mn(1) N(2) C(29) 101.4(2) . . .
O(4) Mn(1) N(2) C(35) -82.61(17) . . .
N(2) Mn(1) O(4) C(36) -115.7(2) . . .
O(5) Mn(1) N(1) C(22) 99.3(2) . . .
O(5) Mn(1) N(1) C(30) -87.86(18) . . .
N(1) Mn(1) O(5) C(38) -11.6(4) . . .
N(1) Mn(1) O(5) C(42) 35.0(5) . . .
O(5) Mn(1) N(2) C(29) -84.1(2) . . .
O(5) Mn(1) N(2) C(35) 91.83(17) . . .
N(2) Mn(1) O(5) C(38) -93.7(4) . . .
N(2) Mn(1) O(5) C(42) -47.2(5) . . .
N(1) Mn(1) N(2) C(29) -175.5(2) . . .
N(1) Mn(1) N(2) C(35) 0.43(17) . . .
N(2) Mn(1) N(1) C(22) -172.4(2) . . .
N(2) Mn(1) N(1) C(30) 0.45(17) . . .
C(1) O(1) C(7) C(8) 157.4(2) . . .
C(1) O(1) C(7) C(12) -24.0(4) . . .
C(7) O(1) C(1) C(2) -156.3(2) . . .
C(7) O(1) C(1) C(6) 22.9(4) . . .
Mn(1) O(2) C(16) C(17) -169.72(19) . . .
Mn(1) O(2) C(16) C(21) 10.5(3) . . .
Mn(1) O(3) C(23) C(24) -174.5(2) . . .
Mn(1) O(3) C(23) C(28) 5.2(3) . . .
Mn(1) O(4) C(36) C(37) -99.9(3) . . .
Mn(1) O(5) C(38) C(39) -176.2(4) . . .
Mn(1) O(5) C(38) C(42) 122.8(6) . . .
Mn(1) O(5) C(38) C(43) -169(2) . . .
Mn(1) O(5) C(42) C(38) -86.2(7) . . .
Mn(1) O(5) C(42) C(39) -144.1(4) . . .
Mn(1) O(5) C(42) C(43) -106.5(7) . . .
C(38) O(5) C(42) C(39) -57.9(7) . . .
C(38) O(5) C(42) C(43) -20.4(8) . . .
C(42) O(5) C(38) C(39) 61.0(7) . . .
C(42) O(5) C(38) C(43) 68(2) . . .
Mn(1) N(1) C(22) C(21) -5.1(3) . . .
Mn(1) N(1) C(30) C(31) 178.3(2) . . .
Mn(1) N(1) C(30) C(35) -1.3(2) . . .
C(22) N(1) C(30) C(31) -8.7(4) . . .
C(22) N(1) C(30) C(35) 171.7(2) . . .
C(30) N(1) C(22) C(21) -177.3(2) . . .
Mn(1) N(2) C(29) C(28) -4.6(3) . . .
Mn(1) N(2) C(35) C(30) -1.3(2) . . .
Mn(1) N(2) C(35) C(34) 178.7(2) . . .
C(29) N(2) C(35) C(30) 174.8(2) . . .
C(29) N(2) C(35) C(34) -5.2(3) . . .
C(35) N(2) C(29) C(28) 179.8(2) . . .
O(1) C(1) C(2) C(3) 178.7(2) . . .
O(1) C(1) C(2) C(19) -1.4(4) . . .
O(1) C(1) C(6) C(5) -179.2(2) . . .
O(1) C(1) C(6) C(13) 4.5(4) . . .
C(2) C(1) C(6) C(5) -0.1(3) . . .
C(2) C(1) C(6) C(13) -176.4(2) . . .
C(6) C(1) C(2) C(3) -0.4(4) . . .
C(6) C(1) C(2) C(19) 179.5(2) . . .
C(1) C(2) C(3) C(4) 0.0(4) . . .
C(1) C(2) C(19) C(18) -50.9(3) . . .
C(1) C(2) C(19) C(20) 131.5(3) . . .
C(3) C(2) C(19) C(18) 129.0(3) . . .
C(3) C(2) C(19) C(20) -48.5(3) . . .
C(19) C(2) C(3) C(4) -179.9(2) . . .
C(2) C(3) C(4) C(5) 0.9(4) . . .
C(3) C(4) C(5) C(6) -1.5(4) . . .
C(4) C(5) C(6) C(1) 1.1(4) . . .
C(4) C(5) C(6) C(13) 177.2(2) . . .
C(1) C(6) C(13) C(12) -27.4(3) . . .
C(1) C(6) C(13) C(14) 90.1(3) . . .
C(1) C(6) C(13) C(15) -149.5(3) . . .
C(5) C(6) C(13) C(12) 156.6(2) . . .
C(5) C(6) C(13) C(14) -86.0(3) . . .
C(5) C(6) C(13) C(15) 34.5(4) . . .
O(1) C(7) C(8) C(9) 178.0(3) . . .
O(1) C(7) C(8) C(26) -3.2(4) . . 3_655
O(1) C(7) C(12) C(11) -178.2(3) . . .
O(1) C(7) C(12) C(13) -2.5(4) . . .
C(8) C(7) C(12) C(11) 0.3(5) . . .
C(8) C(7) C(12) C(13) 176.0(3) . . .
C(12) C(7) C(8) C(9) -0.6(5) . . .
C(12) C(7) C(8) C(26) 178.2(3) . . 3_655
C(7) C(8) C(9) C(10) 0.4(5) . . .
C(7) C(8) C(26) C(25) -75.9(4) . 3_655 3_655
C(7) C(8) C(26) C(27) 102.8(3) . 3_655 3_655
C(9) C(8) C(26) C(25) 102.8(4) . 3_655 3_655
C(9) C(8) C(26) C(27) -78.5(4) . 3_655 3_655
C(26) C(8) C(9) C(10) -178.3(3) 3_655 . .
C(8) C(9) C(10) C(11) -0.1(4) . . .
C(9) C(10) C(11) C(12) -0.2(5) . . .
C(10) C(11) C(12) C(7) 0.1(4) . . .
C(10) C(11) C(12) C(13) -175.5(3) . . .
C(7) C(12) C(13) C(6) 26.5(4) . . .
C(7) C(12) C(13) C(14) -91.2(3) . . .
C(7) C(12) C(13) C(15) 148.4(3) . . .
C(11) C(12) C(13) C(6) -158.1(3) . . .
C(11) C(12) C(13) C(14) 84.2(3) . . .
C(11) C(12) C(13) C(15) -36.2(4) . . .
O(2) C(16) C(17) C(18) 178.8(2) . . .
O(2) C(16) C(21) C(20) -178.6(2) . . .
O(2) C(16) C(21) C(22) 0.5(4) . . .
C(17) C(16) C(21) C(20) 1.6(3) . . .
C(17) C(16) C(21) C(22) -179.3(2) . . .
C(21) C(16) C(17) C(18) -1.4(4) . . .
C(16) C(17) C(18) C(19) -0.3(4) . . .
C(17) C(18) C(19) C(2) -176.0(2) . . .
C(17) C(18) C(19) C(20) 1.6(4) . . .
C(2) C(19) C(20) C(21) 176.3(2) . . .
C(18) C(19) C(20) C(21) -1.3(4) . . .
C(19) C(20) C(21) C(16) -0.3(4) . . .
C(19) C(20) C(21) C(22) -179.5(2) . . .
C(16) C(21) C(22) N(1) -3.0(4) . . .
C(20) C(21) C(22) N(1) 176.1(2) . . .
O(3) C(23) C(24) C(25) -179.7(2) . . .
O(3) C(23) C(28) C(27) 179.98(19) . . .
O(3) C(23) C(28) C(29) 0.6(4) . . .
C(24) C(23) C(28) C(27) -0.3(4) . . .
C(24) C(23) C(28) C(29) -179.7(2) . . .
C(28) C(23) C(24) C(25) 0.6(4) . . .
C(23) C(24) C(25) C(26) -0.2(5) . . .
C(24) C(25) C(26) C(8) -179.2(3) . . 3_655
C(24) C(25) C(26) C(27) -0.4(4) . . .
C(8) C(26) C(27) C(28) 179.4(2) 3_655 . .
C(25) C(26) C(27) C(28) 0.7(4) . . .
C(26) C(27) C(28) C(23) -0.3(4) . . .
C(26) C(27) C(28) C(29) 179.1(2) . . .
C(23) C(28) C(29) N(2) -0.6(4) . . .
C(27) C(28) C(29) N(2) -179.97(19) . . .
N(1) C(30) C(31) C(32) 178.6(2) . . .
N(1) C(30) C(35) N(2) 1.7(3) . . .
N(1) C(30) C(35) C(34) -178.3(2) . . .
C(31) C(30) C(35) N(2) -177.9(2) . . .
C(31) C(30) C(35) C(34) 2.1(3) . . .
C(35) C(30) C(31) C(32) -1.8(4) . . .
C(30) C(31) C(32) C(33) 0.6(4) . . .
C(31) C(32) C(33) C(34) 0.5(4) . . .
C(32) C(33) C(34) C(35) -0.2(4) . . .
C(33) C(34) C(35) N(2) 179.0(2) . . .
C(33) C(34) C(35) C(30) -1.0(4) . . .
O(5) C(38) C(39) C(42) -55.7(6) . . .
O(5) C(38) C(39) C(43) 174(2) . . .
O(5) C(38) C(42) C(39) 122.0(5) . . .
O(5) C(38) C(42) C(43) 149.4(13) . . .
O(5) C(38) C(43) C(39) -11(3) . . .
O(5) C(38) C(43) C(42) -59(2) . . .
C(39) C(38) C(42) O(5) -122.0(5) . . .
C(39) C(38) C(42) C(43) 27.4(12) . . .
C(42) C(38) C(39) C(43) -131(2) . . .
C(39) C(38) C(43) C(42) -47.9(18) . . .
C(43) C(38) C(39) C(42) 131(2) . . .
C(42) C(38) C(43) C(39) 47.9(18) . . .
C(43) C(38) C(42) O(5) -149.4(13) . . .
C(43) C(38) C(42) C(39) -27.4(12) . . .
C(38) C(39) C(42) O(5) 62.4(7) . . .
C(38) C(39) C(42) C(43) -31.0(13) . . .
C(38) C(39) C(43) C(42) 29.8(12) . . .
C(42) C(39) C(43) C(38) -29.8(12) . . .
C(43) C(39) C(42) O(5) 93.4(13) . . .
C(43) C(39) C(42) C(38) 31.0(13) . . .
O(5) C(42) C(43) C(38) 31.6(13) . . .
O(5) C(42) C(43) C(39) -100.6(11) . . .
C(38) C(42) C(43) C(39) -132.2(19) . . .
C(39) C(42) C(43) C(38) 132.2(19) . . .
